data_4035474
loop_
_publ_author_name
'Ji, Lei'
'Krummenacher, Ivo'
'Friedrich, Alexandra'
'Lorbach, Andreas'
'Haehnel, Martin'
'Edkins, Katharina'
'Braunschweig, Holger'
'Marder, Todd B.'

_publ_section_title
;
 Synthesis, Photophysical, and Electrochemical Properties of Pyrenes
 Substituted with Donors or Acceptors at the 4- or 4,9-Positions.
;
_journal_issue 7
_journal_name_full 'The Journal of organic chemistry'
_journal_page_first 3599
_journal_page_last 3606
_journal_paper_doi 10.1021/acs.joc.7b03227
_journal_volume 83
_journal_year 2018
_chemical_formula_moiety 'C52 H58 B2, 2(C7 H8)'
_chemical_formula_sum 'C66 H74 B2'
_chemical_formula_weight 888.87
_space_group_crystal_system monoclinic
_space_group_IT_number 14
_space_group_name_Hall '-P 2yn'
_space_group_name_H-M_alt 'P 1 21/n 1'
_atom_sites_solution_hydrogens geom
_atom_sites_solution_primary iterative
_atom_sites_solution_secondary difmap
_audit_creation_date 2015-12-17
_audit_creation_method SHELXL-2014/7
_cell_angle_alpha 90
_cell_angle_beta 95.832(11)
_cell_angle_gamma 90
_cell_formula_units_Z 2
_cell_length_a 14.599(9)
_cell_length_b 8.435(5)
_cell_length_c 21.018(13)
_cell_measurement_reflns_used 407
_cell_measurement_temperature 100(2)
_cell_measurement_theta_max 25.38
_cell_measurement_theta_min 2.60
_cell_volume 2575(3)
_computing_cell_refinement 'Saint+ ver. V8.34A (Bruker AXS)'
_computing_data_collection 'APEX2 ver. 2014.9 (Bruker AXS)'
_computing_data_reduction 'Saint+ ver. V8.34A (Bruker AXS)'
_computing_molecular_graphics 'ShelXLe (Huebschle et all, 2011)'
_computing_publication_material 'SHELXL-2014/7 (Sheldrick, 2014)'
_computing_structure_refinement 'SHELXL-2014/7 (Sheldrick, 2014)'
_computing_structure_solution 'SHELXT (Sheldrick, 2014)'
_diffrn_ambient_temperature 100(2)
_diffrn_detector 'CCD area detector (Apex2)'
_diffrn_detector_area_resol_mean 8.333
_diffrn_measured_fraction_theta_full 1.000
_diffrn_measured_fraction_theta_max 1.000
_diffrn_measurement_device_type 'Bruker X8-APEX II'
_diffrn_measurement_method '\f and \w scans'
_diffrn_radiation_monochromator graphite
_diffrn_radiation_type MoK\a
_diffrn_radiation_wavelength 0.71073
_diffrn_reflns_av_R_equivalents 0.0323
_diffrn_reflns_av_unetI/netI 0.0363
_diffrn_reflns_Laue_measured_fraction_full 1.000
_diffrn_reflns_Laue_measured_fraction_max 1.000
_diffrn_reflns_limit_h_max 11
_diffrn_reflns_limit_h_min -17
_diffrn_reflns_limit_k_max 10
_diffrn_reflns_limit_k_min -9
_diffrn_reflns_limit_l_max 25
_diffrn_reflns_limit_l_min -24
_diffrn_reflns_number 15920
_diffrn_reflns_point_group_measured_fraction_full 1.000
_diffrn_reflns_point_group_measured_fraction_max 1.000
_diffrn_reflns_theta_full 25.242
_diffrn_reflns_theta_max 25.500
_diffrn_reflns_theta_min 1.624
_diffrn_source 'rotating-anode (Nonius FR-591)'
_exptl_absorpt_coefficient_mu 0.064
_exptl_absorpt_correction_T_max 0.7454
_exptl_absorpt_correction_T_min 0.6127
_exptl_absorpt_correction_type multi-scan
_exptl_absorpt_process_details 'SadAbs 2014/5 (Bruker AXS)'
_exptl_crystal_colour yellow
_exptl_crystal_density_diffrn 1.146
_exptl_crystal_description needle
_exptl_crystal_F_000 960
_exptl_crystal_size_max 0.50
_exptl_crystal_size_mid 0.15
_exptl_crystal_size_min 0.15
_refine_diff_density_max 0.348
_refine_diff_density_min -0.258
_refine_diff_density_rms 0.044
_refine_ls_extinction_method none
_refine_ls_goodness_of_fit_ref 1.051
_refine_ls_hydrogen_treatment constr
_refine_ls_matrix_type full
_refine_ls_number_parameters 379
_refine_ls_number_reflns 4800
_refine_ls_number_restraints 85
_refine_ls_restrained_S_all 1.062
_refine_ls_R_factor_all 0.0685
_refine_ls_R_factor_gt 0.0495
_refine_ls_shift/su_max 0.000
_refine_ls_shift/su_mean 0.000
_refine_ls_structure_factor_coef Fsqd
_refine_ls_weighting_details 'w=1/[\s^2^(Fo^2^)+(0.0573P)^2^+1.4863P] where P=(Fo^2^+2Fc^2^)/3'
_refine_ls_weighting_scheme calc
_refine_ls_wR_factor_gt 0.1203
_refine_ls_wR_factor_ref 0.1310
_reflns_Friedel_coverage 0.000
_reflns_number_gt 3687
_reflns_number_total 4800
_reflns_threshold_expression 'I > 2\s(I)'
_cod_data_source_file jo7b03227_si_004.cif
_cod_data_source_block MaHa210_multiscan_a
_cod_original_sg_symbol_H-M 'P 21/n'
_cod_database_code 4035474
_shelx_shelxl_version_number 2014/7
_shelx_space_group_comment
;
The symmetry employed for this shelxl refinement is uniquely defined
by the following loop, which should always be used as a source of
symmetry information in preference to the above space-group names.
They are only intended as comments.
;
_shelx_estimated_absorpt_t_min 0.969
_shelx_estimated_absorpt_t_max 0.991

loop_
_space_group_symop_operation_xyz
'x, y, z'
'-x+1/2, y+1/2, -z+1/2'
'-x, -y, -z'
'x-1/2, -y-1/2, z-1/2'

loop_
_atom_site_label
_atom_site_type_symbol
_atom_site_fract_x
_atom_site_fract_y
_atom_site_fract_z
_atom_site_U_iso_or_equiv
_atom_site_adp_type
_atom_site_occupancy
_atom_site_site_symmetry_order
_atom_site_calc_flag
_atom_site_refinement_flags_posn
_atom_site_refinement_flags_adp
_atom_site_refinement_flags_occupancy
_atom_site_disorder_assembly
_atom_site_disorder_group
B1 B 0.17853(13) 0.2888(2) 0.41340(9) 0.0155(4) Uani 1 1 d . . . . .
C1 C 0.12657(12) -0.0189(2) 0.63223(9) 0.0221(4) Uani 1 1 d . . . . .
H1A H 0.1117 0.0717 0.6593 0.027 Uiso 1 1 calc R U . . .
H1B H 0.1391 -0.1123 0.6603 0.027 Uiso 1 1 calc R U . . .
C18 C 0.28413(11) 0.2427(2) 0.42007(8) 0.0167(4) Uani 1 1 d . . . . .
C19 C 0.35404(12) 0.3582(2) 0.43167(9) 0.0202(4) Uani 1 1 d . . . . .
C2 C 0.21096(12) 0.0196(2) 0.59965(9) 0.0229(4) Uani 1 1 d . . . . .
H2A H 0.2300 -0.0746 0.5761 0.028 Uiso 1 1 calc R U . . .
H2B H 0.2622 0.0489 0.6320 0.028 Uiso 1 1 calc R U . . .
C20 C 0.44629(12) 0.3143(2) 0.43625(9) 0.0239(4) Uani 1 1 d . . . . .
H20 H 0.4920 0.3934 0.4455 0.029 Uiso 1 1 calc R U . . .
C3 C 0.19018(12) 0.1569(2) 0.55321(9) 0.0215(4) Uani 1 1 d . . . . .
H3A H 0.1758 0.2528 0.5775 0.026 Uiso 1 1 calc R U . . .
H3B H 0.2455 0.1798 0.5311 0.026 Uiso 1 1 calc R U . . .
C4 C 0.10382(11) 0.18714(19) 0.44372(8) 0.0148(4) Uani 1 1 d . . . . .
C5 C 0.02277(12) 0.1547(2) 0.40180(9) 0.0185(4) Uani 1 1 d . . . . .
H5 H 0.0157 0.2067 0.3615 0.022 Uiso 1 1 calc R U . . .
C6 C -0.04529(12) 0.0534(2) 0.41611(8) 0.0174(4) Uani 1 1 d . . . . .
C26 C 0.33260(13) 0.5312(2) 0.44056(11) 0.0327(5) Uani 1 1 d . . . . .
H26A H 0.3902 0.5905 0.4497 0.049 Uiso 1 1 calc R U . . .
H26B H 0.2950 0.5431 0.4763 0.049 Uiso 1 1 calc R U . . .
H26C H 0.2987 0.5725 0.4014 0.049 Uiso 1 1 calc R U . . .
C25 C 0.57399(13) 0.1162(3) 0.42794(10) 0.0317(5) Uani 1 1 d . . . . .
H25A H 0.5826 0.0038 0.4387 0.048 Uiso 1 1 calc R U . . .
H25B H 0.6108 0.1809 0.4597 0.048 Uiso 1 1 calc R U . . .
H25C H 0.5939 0.1360 0.3855 0.048 Uiso 1 1 calc R U . . .
C24 C 0.24478(13) -0.0509(2) 0.39894(10) 0.0242(4) Uani 1 1 d . . . . .
H24A H 0.2764 -0.1420 0.3822 0.036 Uiso 1 1 calc R U . . .
H24B H 0.1948 -0.0164 0.3673 0.036 Uiso 1 1 calc R U . . .
H24C H 0.2193 -0.0814 0.4385 0.036 Uiso 1 1 calc R U . . .
C23 C 0.31234(12) 0.0833(2) 0.41255(8) 0.0183(4) Uani 1 1 d . . . . .
C22 C 0.40546(12) 0.0460(2) 0.41573(9) 0.0219(4) Uani 1 1 d . . . . .
H22 H 0.4228 -0.0610 0.4094 0.026 Uiso 1 1 calc R U . . .
C21 C 0.47381(12) 0.1589(2) 0.42772(9) 0.0228(4) Uani 1 1 d . . . . .
C7 C 0.03843(11) 0.01714(19) 0.52232(8) 0.0153(4) Uani 1 1 d . . . . .
C8 C 0.11058(12) 0.1206(2) 0.50426(8) 0.0174(4) Uani 1 1 d . . . . .
C9 C 0.14179(11) 0.43144(19) 0.36904(8) 0.0154(4) Uani 1 1 d . . . . .
C14 C 0.14564(12) 0.4234(2) 0.30230(8) 0.0185(4) Uani 1 1 d . . . . .
C11 C 0.07187(12) 0.6913(2) 0.35362(9) 0.0209(4) Uani 1 1 d . . . . .
H11 H 0.0465 0.7829 0.3714 0.025 Uiso 1 1 calc R U . . .
C10 C 0.10302(11) 0.5673(2) 0.39413(8) 0.0174(4) Uani 1 1 d . . . . .
C13 C 0.11291(12) 0.5486(2) 0.26341(9) 0.0216(4) Uani 1 1 d . . . . .
H13 H 0.1153 0.5408 0.2185 0.026 Uiso 1 1 calc R U . . .
C12 C 0.07688(12) 0.6849(2) 0.28834(9) 0.0215(4) Uani 1 1 d . . . . .
C15 C 0.18294(14) 0.2781(2) 0.27160(9) 0.0264(4) Uani 1 1 d . . . . .
H15A H 0.1795 0.2934 0.2252 0.040 Uiso 1 1 calc R U . . .
H15B H 0.1463 0.1853 0.2811 0.040 Uiso 1 1 calc R U . . .
H15C H 0.2472 0.2614 0.2887 0.040 Uiso 1 1 calc R U . . .
C17 C 0.04586(15) 0.8225(2) 0.24566(10) 0.0322(5) Uani 1 1 d . . . . .
H17A H 0.0227 0.9075 0.2715 0.048 Uiso 1 1 calc R U . . .
H17B H -0.0032 0.7875 0.2134 0.048 Uiso 1 1 calc R U . . .
H17C H 0.0980 0.8619 0.2243 0.048 Uiso 1 1 calc R U . . .
C16 C 0.09807(13) 0.5888(2) 0.46487(9) 0.0231(4) Uani 1 1 d . . . . .
H16A H 0.0370 0.6284 0.4723 0.035 Uiso 1 1 calc R U . . .
H16B H 0.1450 0.6651 0.4817 0.035 Uiso 1 1 calc R U . . .
H16C H 0.1090 0.4868 0.4866 0.035 Uiso 1 1 calc R U . . .
C1A_1 C 0.2758(14) 0.321(3) 0.7103(10) 0.047(3) Uani 0.290(11) 1 d . U P A 1
H1A_1 H 0.3004 0.2373 0.7369 0.057 Uiso 0.290(11) 1 calc R U P A 1
C2A_1 C 0.1874(16) 0.3730(19) 0.7145(8) 0.046(3) Uani 0.290(11) 1 d . U P A 1
H2A_1 H 0.1528 0.3241 0.7450 0.055 Uiso 0.290(11) 1 calc R U P A 1
C3A_1 C 0.1463(12) 0.491(2) 0.6771(7) 0.043(2) Uani 0.290(11) 1 d . U P A 1
H3A_1 H 0.0846 0.5225 0.6810 0.052 Uiso 0.290(11) 1 calc R U P A 1
C4A_1 C 0.1976(12) 0.5627(17) 0.6335(7) 0.042(2) Uani 0.290(11) 1 d . U P A 1
H4A_1 H 0.1721 0.6449 0.6063 0.050 Uiso 0.290(11) 1 calc R U P A 1
C5A_1 C 0.2894(13) 0.5107(19) 0.6303(7) 0.044(2) Uani 0.290(11) 1 d . U P A 1
H5A_1 H 0.3259 0.5601 0.6010 0.053 Uiso 0.290(11) 1 calc R U P A 1
C6A_1 C 0.3269(10) 0.389(3) 0.6691(9) 0.049(3) Uani 0.290(11) 1 d D U P A 1
C7A_1 C 0.4207(9) 0.3224(19) 0.6625(10) 0.083(4) Uani 0.290(11) 1 d D U P A 1
H7A_1 H 0.4446 0.3674 0.6245 0.124 Uiso 0.290(11) 1 calc R U P A 1
H7B_1 H 0.4167 0.2068 0.6583 0.124 Uiso 0.290(11) 1 calc R U P A 1
H7C_1 H 0.4622 0.3494 0.7006 0.124 Uiso 0.290(11) 1 calc R U P A 1
C1B_1 C 0.2535(3) 0.3259(8) 0.7168(3) 0.0237(11) Uani 0.710(11) 1 d . U P A 2
H1B_1 H 0.2593 0.2443 0.7481 0.028 Uiso 0.710(11) 1 calc R U P A 2
C2B_1 C 0.1705(4) 0.4025(7) 0.7033(3) 0.0304(11) Uani 0.710(11) 1 d . U P A 2
H2B_1 H 0.1195 0.3738 0.7256 0.037 Uiso 0.710(11) 1 calc R U P A 2
C3B_1 C 0.1606(4) 0.5212(6) 0.6575(3) 0.0364(12) Uani 0.710(11) 1 d . U P A 2
H3B_1 H 0.1028 0.5716 0.6473 0.044 Uiso 0.710(11) 1 calc R U P A 2
C4B_1 C 0.2362(6) 0.5653(6) 0.6268(2) 0.0389(12) Uani 0.710(11) 1 d . U P A 2
H4B_1 H 0.2304 0.6486 0.5962 0.047 Uiso 0.710(11) 1 calc R U P A 2
C5B_1 C 0.3196(4) 0.4900(6) 0.6400(2) 0.0348(11) Uani 0.710(11) 1 d . U P A 2
H5B_1 H 0.3707 0.5221 0.6185 0.042 Uiso 0.710(11) 1 calc R U P A 2
C6B_1 C 0.3302(3) 0.3679(7) 0.6843(2) 0.0298(12) Uani 0.710(11) 1 d D U P A 2
C7B_1 C 0.4210(3) 0.2843(6) 0.6969(3) 0.0427(12) Uani 0.710(11) 1 d D U P A 2
H7D_1 H 0.4644 0.3274 0.6687 0.064 Uiso 0.710(11) 1 calc R U P A 2
H7E_1 H 0.4124 0.1707 0.6886 0.064 Uiso 0.710(11) 1 calc R U P A 2
H7F_1 H 0.4455 0.3004 0.7416 0.064 Uiso 0.710(11) 1 calc R U P A 2

loop_
_atom_site_aniso_label
_atom_site_aniso_U_11
_atom_site_aniso_U_22
_atom_site_aniso_U_33
_atom_site_aniso_U_23
_atom_site_aniso_U_13
_atom_site_aniso_U_12
B1 0.0176(10) 0.0129(9) 0.0160(10) -0.0038(7) 0.0019(8) -0.0019(8)
C1 0.0213(9) 0.0210(9) 0.0220(9) 0.0020(7) -0.0071(7) -0.0007(8)
C18 0.0150(9) 0.0171(9) 0.0182(9) 0.0031(7) 0.0030(7) 0.0006(7)
C19 0.0163(9) 0.0197(9) 0.0246(10) 0.0017(7) 0.0022(7) -0.0008(7)
C2 0.0189(9) 0.0241(10) 0.0247(10) -0.0016(8) -0.0030(7) 0.0011(8)
C20 0.0150(9) 0.0287(10) 0.0281(10) 0.0025(8) 0.0021(7) -0.0030(8)
C3 0.0181(9) 0.0218(9) 0.0245(10) 0.0000(8) 0.0020(7) -0.0036(8)
C4 0.0131(8) 0.0115(8) 0.0202(9) -0.0014(7) 0.0032(7) 0.0012(7)
C5 0.0167(9) 0.0153(8) 0.0238(9) -0.0009(7) 0.0038(7) 0.0009(7)
C6 0.0157(9) 0.0151(8) 0.0213(9) -0.0014(7) 0.0011(7) 0.0034(7)
C26 0.0179(10) 0.0217(10) 0.0579(14) -0.0052(9) 0.0002(9) -0.0046(8)
C25 0.0175(10) 0.0395(12) 0.0383(12) 0.0050(10) 0.0042(8) 0.0069(9)
C24 0.0230(10) 0.0143(9) 0.0362(11) -0.0011(8) 0.0075(8) 0.0017(8)
C23 0.0187(9) 0.0188(9) 0.0179(9) 0.0033(7) 0.0040(7) 0.0014(7)
C22 0.0220(9) 0.0193(9) 0.0251(10) 0.0052(7) 0.0057(8) 0.0073(8)
C21 0.0157(9) 0.0309(10) 0.0219(10) 0.0063(8) 0.0032(7) 0.0040(8)
C7 0.0126(8) 0.0151(8) 0.0182(8) -0.0038(7) 0.0012(7) 0.0054(7)
C8 0.0186(9) 0.0129(8) 0.0209(9) -0.0033(7) 0.0027(7) 0.0026(7)
C9 0.0092(8) 0.0147(8) 0.0225(9) 0.0016(7) 0.0022(7) -0.0031(7)
C14 0.0149(8) 0.0166(9) 0.0241(10) 0.0009(7) 0.0029(7) -0.0035(7)
C11 0.0173(9) 0.0152(9) 0.0298(10) 0.0015(7) 0.0015(8) 0.0004(7)
C10 0.0114(8) 0.0172(9) 0.0235(9) 0.0012(7) 0.0017(7) -0.0019(7)
C13 0.0219(9) 0.0237(9) 0.0192(9) 0.0031(7) 0.0023(7) -0.0041(8)
C12 0.0178(9) 0.0182(9) 0.0276(10) 0.0058(8) -0.0018(7) -0.0021(7)
C15 0.0318(11) 0.0250(10) 0.0230(10) -0.0014(8) 0.0059(8) 0.0026(9)
C17 0.0372(12) 0.0264(10) 0.0323(11) 0.0105(9) -0.0001(9) 0.0033(9)
C16 0.0235(10) 0.0189(9) 0.0274(10) 0.0004(8) 0.0060(8) 0.0033(8)
C1A_1 0.057(5) 0.040(4) 0.043(4) -0.001(3) -0.004(4) -0.013(4)
C2A_1 0.058(5) 0.039(4) 0.040(4) 0.002(3) 0.000(4) -0.014(4)
C3A_1 0.055(5) 0.038(4) 0.037(4) 0.000(3) 0.003(3) -0.015(4)
C4A_1 0.049(5) 0.037(4) 0.038(4) 0.000(3) 0.002(4) -0.012(4)
C5A_1 0.049(5) 0.040(4) 0.043(4) 0.002(3) 0.000(4) -0.011(4)
C6A_1 0.054(5) 0.043(4) 0.048(4) -0.002(4) -0.005(4) -0.012(4)
C7A_1 0.077(6) 0.079(7) 0.087(8) -0.015(6) -0.018(7) -0.022(6)
C1B_1 0.021(2) 0.0240(16) 0.0243(18) -0.0022(13) -0.0059(15) -0.0025(17)
C2B_1 0.025(2) 0.026(2) 0.037(2) -0.0048(17) -0.0100(15) 0.0041(15)
C3B_1 0.041(2) 0.022(2) 0.042(2) -0.0038(18) -0.0136(19) 0.0009(16)
C4B_1 0.053(3) 0.0221(15) 0.0383(19) -0.0003(14) -0.0109(19) -0.0079(19)
C5B_1 0.043(2) 0.029(2) 0.0320(18) -0.0019(16) -0.0016(16) -0.0135(17)
C6B_1 0.0320(18) 0.027(2) 0.029(2) -0.0079(17) -0.0058(15) -0.0084(14)
C7B_1 0.0285(17) 0.051(2) 0.048(3) -0.0158(19) -0.0027(17) -0.0013(16)

loop_
_atom_type_symbol
_atom_type_description
_atom_type_scat_dispersion_real
_atom_type_scat_dispersion_imag
_atom_type_scat_source
C C 0.0033 0.0016 'International Tables Vol C Tables 4.2.6.8 and 6.1.1.4'
H H 0.0000 0.0000 'International Tables Vol C Tables 4.2.6.8 and 6.1.1.4'
B B 0.0013 0.0007 'International Tables Vol C Tables 4.2.6.8 and 6.1.1.4'

loop_
_geom_angle_atom_site_label_1
_geom_angle_atom_site_label_2
_geom_angle_atom_site_label_3
_geom_angle
_geom_angle_site_symmetry_1
_geom_angle_site_symmetry_3
C4 B1 C18 122.69(15) . .
C4 B1 C9 116.49(15) . .
C18 B1 C9 120.52(15) . .
C2 C1 C6 111.05(16) . 3_556
C2 C1 H1A 109.4 . .
C6 C1 H1A 109.4 3_556 .
C2 C1 H1B 109.4 . .
C6 C1 H1B 109.4 3_556 .
H1A C1 H1B 108.0 . .
C19 C18 C23 117.34(16) . .
C19 C18 B1 121.73(15) . .
C23 C18 B1 120.90(15) . .
C20 C19 C18 120.36(17) . .
C20 C19 C26 117.45(16) . .
C18 C19 C26 122.19(16) . .
C1 C2 C3 109.67(15) . .
C1 C2 H2A 109.7 . .
C3 C2 H2A 109.7 . .
C1 C2 H2B 109.7 . .
C3 C2 H2B 109.7 . .
H2A C2 H2B 108.2 . .
C21 C20 C19 122.25(17) . .
C21 C20 H20 118.9 . .
C19 C20 H20 118.9 . .
C8 C3 C2 111.92(15) . .
C8 C3 H3A 109.2 . .
C2 C3 H3A 109.2 . .
C8 C3 H3B 109.2 . .
C2 C3 H3B 109.2 . .
H3A C3 H3B 107.9 . .
C8 C4 C5 117.80(16) . .
C8 C4 B1 127.28(15) . .
C5 C4 B1 114.82(15) . .
C6 C5 C4 123.99(17) . .
C6 C5 H5 118.0 . .
C4 C5 H5 118.0 . .
C5 C6 C7 118.53(16) . 3_556
C5 C6 C1 120.75(16) . 3_556
C7 C6 C1 120.72(16) 3_556 3_556
C19 C26 H26A 109.5 . .
C19 C26 H26B 109.5 . .
H26A C26 H26B 109.5 . .
C19 C26 H26C 109.5 . .
H26A C26 H26C 109.5 . .
H26B C26 H26C 109.5 . .
C21 C25 H25A 109.5 . .
C21 C25 H25B 109.5 . .
H25A C25 H25B 109.5 . .
C21 C25 H25C 109.5 . .
H25A C25 H25C 109.5 . .
H25B C25 H25C 109.5 . .
C23 C24 H24A 109.5 . .
C23 C24 H24B 109.5 . .
H24A C24 H24B 109.5 . .
C23 C24 H24C 109.5 . .
H24A C24 H24C 109.5 . .
H24B C24 H24C 109.5 . .
C22 C23 C18 120.13(16) . .
C22 C23 C24 117.17(16) . .
C18 C23 C24 122.67(16) . .
C21 C22 C23 122.44(17) . .
C21 C22 H22 118.8 . .
C23 C22 H22 118.8 . .
C22 C21 C20 117.44(17) . .
C22 C21 C25 121.18(18) . .
C20 C21 C25 121.30(17) . .
C7 C7 C6 119.7(2) 3_556 3_556
C7 C7 C8 119.8(2) 3_556 .
C6 C7 C8 120.42(15) 3_556 .
C4 C8 C7 119.96(15) . .
C4 C8 C3 121.62(16) . .
C7 C8 C3 118.40(16) . .
C10 C9 C14 118.07(15) . .
C10 C9 B1 121.66(16) . .
C14 C9 B1 120.26(15) . .
C13 C14 C9 120.12(16) . .
C13 C14 C15 118.84(16) . .
C9 C14 C15 121.02(15) . .
C12 C11 C10 121.96(17) . .
C12 C11 H11 119.0 . .
C10 C11 H11 119.0 . .
C11 C10 C9 120.10(17) . .
C11 C10 C16 117.82(16) . .
C9 C10 C16 122.00(15) . .
C12 C13 C14 121.87(17) . .
C12 C13 H13 119.1 . .
C14 C13 H13 119.1 . .
C11 C12 C13 117.84(16) . .
C11 C12 C17 121.15(17) . .
C13 C12 C17 121.00(18) . .
C14 C15 H15A 109.5 . .
C14 C15 H15B 109.5 . .
H15A C15 H15B 109.5 . .
C14 C15 H15C 109.5 . .
H15A C15 H15C 109.5 . .
H15B C15 H15C 109.5 . .
C12 C17 H17A 109.5 . .
C12 C17 H17B 109.5 . .
H17A C17 H17B 109.5 . .
C12 C17 H17C 109.5 . .
H17A C17 H17C 109.5 . .
H17B C17 H17C 109.5 . .
C10 C16 H16A 109.5 . .
C10 C16 H16B 109.5 . .
H16A C16 H16B 109.5 . .
C10 C16 H16C 109.5 . .
H16A C16 H16C 109.5 . .
H16B C16 H16C 109.5 . .
C6A_1 C1A_1 C2A_1 120(2) . .
C6A_1 C1A_1 H1A_1 120.0 . .
C2A_1 C1A_1 H1A_1 120.0 . .
C3A_1 C2A_1 C1A_1 124(2) . .
C3A_1 C2A_1 H2A_1 118.2 . .
C1A_1 C2A_1 H2A_1 118.2 . .
C2A_1 C3A_1 C4A_1 117.6(18) . .
C2A_1 C3A_1 H3A_1 121.2 . .
C4A_1 C3A_1 H3A_1 121.2 . .
C3A_1 C4A_1 C5A_1 118.4(14) . .
C3A_1 C4A_1 H4A_1 120.8 . .
C5A_1 C4A_1 H4A_1 120.8 . .
C6A_1 C5A_1 C4A_1 121.3(14) . .
C6A_1 C5A_1 H5A_1 119.4 . .
C4A_1 C5A_1 H5A_1 119.4 . .
C1A_1 C6A_1 C5A_1 119.1(16) . .
C1A_1 C6A_1 C7A_1 118.5(18) . .
C5A_1 C6A_1 C7A_1 122.2(17) . .
C6A_1 C7A_1 H7A_1 109.5 . .
C6A_1 C7A_1 H7B_1 109.5 . .
H7A_1 C7A_1 H7B_1 109.5 . .
C6A_1 C7A_1 H7C_1 109.5 . .
H7A_1 C7A_1 H7C_1 109.5 . .
H7B_1 C7A_1 H7C_1 109.5 . .
C2B_1 C1B_1 C6B_1 120.4(6) . .
C2B_1 C1B_1 H1B_1 119.8 . .
C6B_1 C1B_1 H1B_1 119.8 . .
C1B_1 C2B_1 C3B_1 120.6(6) . .
C1B_1 C2B_1 H2B_1 119.7 . .
C3B_1 C2B_1 H2B_1 119.7 . .
C4B_1 C3B_1 C2B_1 119.1(5) . .
C4B_1 C3B_1 H3B_1 120.5 . .
C2B_1 C3B_1 H3B_1 120.5 . .
C5B_1 C4B_1 C3B_1 120.8(4) . .
C5B_1 C4B_1 H4B_1 119.6 . .
C3B_1 C4B_1 H4B_1 119.6 . .
C4B_1 C5B_1 C6B_1 121.0(5) . .
C4B_1 C5B_1 H5B_1 119.5 . .
C6B_1 C5B_1 H5B_1 119.5 . .
C5B_1 C6B_1 C1B_1 118.1(5) . .
C5B_1 C6B_1 C7B_1 120.2(4) . .
C1B_1 C6B_1 C7B_1 121.7(5) . .
C6B_1 C7B_1 H7D_1 109.5 . .
C6B_1 C7B_1 H7E_1 109.5 . .
H7D_1 C7B_1 H7E_1 109.5 . .
C6B_1 C7B_1 H7F_1 109.5 . .
H7D_1 C7B_1 H7F_1 109.5 . .
H7E_1 C7B_1 H7F_1 109.5 . .

loop_
_geom_bond_atom_site_label_1
_geom_bond_atom_site_label_2
_geom_bond_distance
_geom_bond_site_symmetry_2
B1 C4 1.572(3) .
B1 C18 1.582(3) .
B1 C9 1.582(3) .
C1 C2 1.505(3) .
C1 C6 1.510(2) 3_556
C1 H1A 0.9900 .
C1 H1B 0.9900 .
C18 C19 1.414(2) .
C18 C23 1.420(3) .
C19 C20 1.391(3) .
C19 C26 1.508(3) .
C2 C3 1.525(3) .
C2 H2A 0.9900 .
C2 H2B 0.9900 .
C20 C21 1.388(3) .
C20 H20 0.9500 .
C3 C8 1.503(2) .
C3 H3A 0.9900 .
C3 H3B 0.9900 .
C4 C8 1.385(3) .
C4 C5 1.428(2) .
C5 C6 1.367(3) .
C5 H5 0.9500 .
C6 C7 1.418(3) 3_556
C6 C1 1.510(2) 3_556
C26 H26A 0.9800 .
C26 H26B 0.9800 .
C26 H26C 0.9800 .
C25 C21 1.506(3) .
C25 H25A 0.9800 .
C25 H25B 0.9800 .
C25 H25C 0.9800 .
C24 C23 1.509(3) .
C24 H24A 0.9800 .
C24 H24B 0.9800 .
C24 H24C 0.9800 .
C23 C22 1.390(3) .
C22 C21 1.384(3) .
C22 H22 0.9500 .
C7 C7 1.417(3) 3_556
C7 C6 1.418(3) 3_556
C7 C8 1.448(3) .
C9 C10 1.404(2) .
C9 C14 1.411(3) .
C14 C13 1.390(3) .
C14 C15 1.512(3) .
C11 C12 1.383(3) .
C11 C10 1.395(2) .
C11 H11 0.9500 .
C10 C16 1.507(3) .
C13 C12 1.389(3) .
C13 H13 0.9500 .
C12 C17 1.508(3) .
C15 H15A 0.9800 .
C15 H15B 0.9800 .
C15 H15C 0.9800 .
C17 H17A 0.9800 .
C17 H17B 0.9800 .
C17 H17C 0.9800 .
C16 H16A 0.9800 .
C16 H16B 0.9800 .
C16 H16C 0.9800 .
C1A_1 C6A_1 1.33(2) .
C1A_1 C2A_1 1.37(2) .
C1A_1 H1A_1 0.9500 .
C2A_1 C3A_1 1.368(18) .
C2A_1 H2A_1 0.9500 .
C3A_1 C4A_1 1.381(16) .
C3A_1 H3A_1 0.9500 .
C4A_1 C5A_1 1.418(18) .
C4A_1 H4A_1 0.9500 .
C5A_1 C6A_1 1.39(2) .
C5A_1 H5A_1 0.9500 .
C6A_1 C7A_1 1.499(5) .
C7A_1 H7A_1 0.9800 .
C7A_1 H7B_1 0.9800 .
C7A_1 H7C_1 0.9800 .
C1B_1 C2B_1 1.377(6) .
C1B_1 C6B_1 1.416(7) .
C1B_1 H1B_1 0.9500 .
C2B_1 C3B_1 1.388(7) .
C2B_1 H2B_1 0.9500 .
C3B_1 C4B_1 1.385(7) .
C3B_1 H3B_1 0.9500 .
C4B_1 C5B_1 1.377(6) .
C4B_1 H4B_1 0.9500 .
C5B_1 C6B_1 1.386(6) .
C5B_1 H5B_1 0.9500 .
C6B_1 C7B_1 1.501(4) .
C7B_1 H7D_1 0.9800 .
C7B_1 H7E_1 0.9800 .
C7B_1 H7F_1 0.9800 .

loop_
_geom_torsion_atom_site_label_1
_geom_torsion_atom_site_label_2
_geom_torsion_atom_site_label_3
_geom_torsion_atom_site_label_4
_geom_torsion
_geom_torsion_site_symmetry_1
_geom_torsion_site_symmetry_4
C4 B1 C18 C19 -138.97(17) . .
C9 B1 C18 C19 47.6(2) . .
C4 B1 C18 C23 43.0(2) . .
C9 B1 C18 C23 -130.37(18) . .
C23 C18 C19 C20 -0.9(3) . .
B1 C18 C19 C20 -178.94(16) . .
C23 C18 C19 C26 -179.90(18) . .
B1 C18 C19 C26 2.1(3) . .
C6 C1 C2 C3 55.6(2) 3_556 .
C18 C19 C20 C21 2.2(3) . .
C26 C19 C20 C21 -178.79(18) . .
C1 C2 C3 C8 -57.5(2) . .
C18 B1 C4 C8 43.5(3) . .
C9 B1 C4 C8 -142.84(17) . .
C18 B1 C4 C5 -132.88(17) . .
C9 B1 C4 C5 40.8(2) . .
C8 C4 C5 C6 -4.8(3) . .
B1 C4 C5 C6 171.92(16) . .
C4 C5 C6 C7 4.0(3) . 3_556
C4 C5 C6 C1 -176.78(16) . 3_556
C19 C18 C23 C22 -1.0(2) . .
B1 C18 C23 C22 177.11(16) . .
C19 C18 C23 C24 -179.00(16) . .
B1 C18 C23 C24 -0.9(3) . .
C18 C23 C22 C21 1.7(3) . .
C24 C23 C22 C21 179.82(17) . .
C23 C22 C21 C20 -0.5(3) . .
C23 C22 C21 C25 -177.22(17) . .
C19 C20 C21 C22 -1.5(3) . .
C19 C20 C21 C25 175.29(18) . .
C5 C4 C8 C7 2.3(2) . .
B1 C4 C8 C7 -173.97(15) . .
C5 C4 C8 C3 -175.77(15) . .
B1 C4 C8 C3 8.0(3) . .
C7 C7 C8 C4 0.7(3) 3_556 .
C6 C7 C8 C4 179.10(16) 3_556 .
C7 C7 C8 C3 178.85(19) 3_556 .
C6 C7 C8 C3 -2.8(2) 3_556 .
C2 C3 C8 C4 -151.01(16) . .
C2 C3 C8 C7 30.9(2) . .
C4 B1 C9 C10 69.7(2) . .
C18 B1 C9 C10 -116.46(18) . .
C4 B1 C9 C14 -108.98(18) . .
C18 B1 C9 C14 64.8(2) . .
C10 C9 C14 C13 0.9(2) . .
B1 C9 C14 C13 179.69(16) . .
C10 C9 C14 C15 -177.53(16) . .
B1 C9 C14 C15 1.2(2) . .
C12 C11 C10 C9 0.7(3) . .
C12 C11 C10 C16 177.53(16) . .
C14 C9 C10 C11 -1.7(2) . .
B1 C9 C10 C11 179.58(15) . .
C14 C9 C10 C16 -178.37(15) . .
B1 C9 C10 C16 2.9(2) . .
C9 C14 C13 C12 0.8(3) . .
C15 C14 C13 C12 179.34(17) . .
C10 C11 C12 C13 1.0(3) . .
C10 C11 C12 C17 -177.87(17) . .
C14 C13 C12 C11 -1.8(3) . .
C14 C13 C12 C17 177.10(17) . .
C6A_1 C1A_1 C2A_1 C3A_1 1(3) . .
C1A_1 C2A_1 C3A_1 C4A_1 -1(2) . .
C2A_1 C3A_1 C4A_1 C5A_1 -0.3(18) . .
C3A_1 C4A_1 C5A_1 C6A_1 1(2) . .
C2A_1 C1A_1 C6A_1 C5A_1 -1(3) . .
C2A_1 C1A_1 C6A_1 C7A_1 -175.9(16) . .
C4A_1 C5A_1 C6A_1 C1A_1 -1(2) . .
C4A_1 C5A_1 C6A_1 C7A_1 174.6(14) . .
C6B_1 C1B_1 C2B_1 C3B_1 0.4(7) . .
C1B_1 C2B_1 C3B_1 C4B_1 -2.0(6) . .
C2B_1 C3B_1 C4B_1 C5B_1 1.8(6) . .
C3B_1 C4B_1 C5B_1 C6B_1 0.1(6) . .
C4B_1 C5B_1 C6B_1 C1B_1 -1.7(7) . .
C4B_1 C5B_1 C6B_1 C7B_1 178.4(4) . .
C2B_1 C1B_1 C6B_1 C5B_1 1.4(7) . .
C2B_1 C1B_1 C6B_1 C7B_1 -178.7(5) . .
